data_7202338
loop_
_publ_author_name
'Yao, Qing-Xia'
'Ju, Zhan-Feng'
'Li, Wei'
'Wu, Wei'
'Zheng, Shou-Tian'
'Zhang, Jie'

_publ_section_title
;
 Unprecedented 3D polycatenation based on ribbons of rings found in two
 metallosupramolecular polymers whose open frameworks show reversible
 collapse upon de- and rehydration
;
_journal_issue 10
_journal_name_full CrystEngComm
_journal_page_first 1299
_journal_paper_doi 10.1039/b810523p
_journal_volume 10
_journal_year 2008
_chemical_formula_moiety 'C72 H90 Cl4 Co2 N8 O25'
_chemical_formula_sum 'C36 H45 Cl2 Co N4 O12.5'
_chemical_formula_weight 1727.22
_chemical_name_systematic
;
?
;
_space_group_IT_number 5
_symmetry_cell_setting monoclinic
_symmetry_space_group_name_Hall 'C 2y'
_symmetry_space_group_name_H-M 'C 1 2 1'
_atom_sites_solution_hydrogens geom
_atom_sites_solution_primary direct
_atom_sites_solution_secondary difmap
_audit_creation_method SHELXL-97
_cell_angle_alpha 90.00
_cell_angle_beta 114.532(3)
_cell_angle_gamma 90.00
_cell_formula_units_Z 8
_cell_length_a 29.612(2)
_cell_length_b 16.8947(7)
_cell_length_c 19.6973(15)
_cell_measurement_reflns_used 6991
_cell_measurement_temperature 293(2)
_cell_measurement_theta_max 27.4835
_cell_measurement_theta_min 2.0063
_cell_volume 8964.7(10)
_computing_cell_refinement 'CrystalClear(Rigaku Corp.,2000)'
_computing_data_collection 'CrystalClear(Rigaku Corp.,2000)'
_computing_data_reduction 'CrystalClear(Rigaku Corp.,2000)'
_computing_structure_refinement 'SHELXL-97 (Sheldrick, 1997)'
_computing_structure_solution 'SHELXS-97 (Sheldrick, 1990)'
_diffrn_ambient_temperature 293(2)
_diffrn_measured_fraction_theta_full 0.984
_diffrn_measured_fraction_theta_max 0.984
_diffrn_measurement_device_type 'CCD area detector'
_diffrn_measurement_method CCD_Profile_fitting
_diffrn_radiation_monochromator graphite
_diffrn_radiation_source 'fine-focus sealed tube'
_diffrn_radiation_type MoK\a
_diffrn_radiation_wavelength 0.71073
_diffrn_reflns_av_R_equivalents 0.0211
_diffrn_reflns_av_sigmaI/netI 0.0287
_diffrn_reflns_limit_h_max 38
_diffrn_reflns_limit_h_min -37
_diffrn_reflns_limit_k_max 21
_diffrn_reflns_limit_k_min -20
_diffrn_reflns_limit_l_max 21
_diffrn_reflns_limit_l_min -25
_diffrn_reflns_number 32914
_diffrn_reflns_theta_full 27.48
_diffrn_reflns_theta_max 27.48
_diffrn_reflns_theta_min 2.01
_exptl_absorpt_coefficient_mu 0.561
_exptl_absorpt_correction_T_max 1.0000
_exptl_absorpt_correction_T_min 0.9326
_exptl_absorpt_correction_type multi-scan
_exptl_absorpt_process_details '(R.H. Blessing, 1995&1997)'
_exptl_crystal_colour red
_exptl_crystal_density_diffrn 1.254
_exptl_crystal_density_method 'not measured'
_exptl_crystal_description prism
_exptl_crystal_F_000 3464
_exptl_crystal_size_max 0.4000
_exptl_crystal_size_mid 0.3500
_exptl_crystal_size_min 0.2800
_refine_diff_density_max 1.568
_refine_diff_density_min -0.710
_refine_diff_density_rms 0.104
_refine_ls_abs_structure_details 'Flack H D (1983), Acta Cryst. A39, 876-881'
_refine_ls_abs_structure_Flack 0.48(2)
_refine_ls_extinction_method none
_refine_ls_goodness_of_fit_ref 1.058
_refine_ls_hydrogen_treatment constr
_refine_ls_matrix_type full
_refine_ls_number_parameters 966
_refine_ls_number_reflns 17938
_refine_ls_number_restraints 1
_refine_ls_restrained_S_all 1.058
_refine_ls_R_factor_all 0.1039
_refine_ls_R_factor_gt 0.0885
_refine_ls_shift/su_max 0.001
_refine_ls_shift/su_mean 0.000
_refine_ls_structure_factor_coef Fsqd
_refine_ls_weighting_details 'calc w=1/[\s^2^(Fo^2^)+(0.1950P)^2^+2.9043P] where P=(Fo^2^+2Fc^2^)/3'
_refine_ls_weighting_scheme calc
_refine_ls_wR_factor_gt 0.2488
_refine_ls_wR_factor_ref 0.2731
_reflns_number_gt 14090
_reflns_number_total 17938
_reflns_threshold_expression >2sigma(I)
_cod_data_source_file b810523p.txt
_cod_data_source_block 1
_cod_depositor_comments
;
The following automatic conversions were performed:
'_exptl_absorpt_correction_type' value 'Multi-scan' changed to
'multi-scan' according to
'/home/saulius/struct/CIF-dictionaries/cif_core.dic' dictionary named
'cif_core.dic' version 2.4.1 from 2010-06-29.

Automatic conversion script
Id: cif_fix_enum 1527 2010-12-29 10:47:43Z saulius 
;
_cod_original_sg_symbol_Hall C_2y
_cod_original_sg_symbol_H-M C2
_cod_database_code 7202338

loop_
_symmetry_equiv_pos_as_xyz
'x, y, z'
'-x, y, -z'
'x+1/2, y+1/2, z'
'-x+1/2, y+1/2, -z'

loop_
_atom_site_label
_atom_site_type_symbol
_atom_site_fract_x
_atom_site_fract_y
_atom_site_fract_z
_atom_site_U_iso_or_equiv
_atom_site_adp_type
_atom_site_occupancy
_atom_site_symmetry_multiplicity
_atom_site_calc_flag
_atom_site_refinement_flags
_atom_site_disorder_assembly
_atom_site_disorder_group
Co1 Co 0.87532(2) 0.57350(5) 0.12289(3) 0.04695(18) Uani 1 1 d . . .
Co2 Co 0.62315(2) 0.57105(5) 0.37439(3) 0.04671(18) Uani 1 1 d . . .
Cl1 Cl 0.80740(13) 1.14436(18) 0.36027(18) 0.1314(9) Uani 1 1 d . . .
Cl2 Cl 0.7786(3) 0.8528(6) 0.6061(4) 0.266(3) Uiso 1 1 d . . .
Cl3 Cl 0.2064(3) 0.0475(5) 0.1697(4) 0.257(3) Uiso 1 1 d . . .
Cl4 Cl 1.0672(6) 0.4948(6) 0.6213(6) 0.377(7) Uani 1 1 d . . .
O1 O 1.22313(15) 0.0842(4) 0.0473(3) 0.0914(16) Uani 1 1 d . . .
O2 O 1.24116(16) 0.1808(4) -0.0138(4) 0.111(2) Uani 1 1 d . . .
O3 O 0.52972(17) 1.0717(6) 0.1908(4) 0.114(2) Uani 1 1 d . . .
O4 O 0.51041(18) 0.9792(4) 0.2510(5) 0.118(2) Uani 1 1 d . . .
O5 O 1.10780(19) 0.8673(3) 0.4808(3) 0.0763(12) Uani 1 1 d . . .
O6 O 1.08156(16) 0.9687(2) 0.5275(3) 0.0672(11) Uani 1 1 d . . .
O7 O 0.16998(18) 0.1725(3) 0.2243(3) 0.0781(13) Uani 1 1 d . . .
O8 O 0.14278(19) 0.2677(3) 0.2724(3) 0.0750(12) Uani 1 1 d . . .
O1W O 0.91486(14) 0.4996(3) 0.2116(2) 0.0701(10) Uani 1 1 d . . .
O2W O 0.93955(12) 0.6374(3) 0.1415(2) 0.0674(10) Uani 1 1 d . . .
O3W O 0.83642(13) 0.6468(3) 0.0325(2) 0.0645(9) Uani 1 1 d . . .
O4W O 0.81027(13) 0.5089(3) 0.1004(2) 0.0642(9) Uani 1 1 d . . .
O5W O 0.62320(15) 0.5634(3) 0.2681(2) 0.0716(11) Uani 1 1 d . . .
O6W O 0.60524(14) 0.6894(2) 0.3521(2) 0.0650(10) Uani 1 1 d . . .
O7W O 0.62259(14) 0.5794(3) 0.4793(2) 0.0658(9) Uani 1 1 d . . .
O8W O 0.63962(16) 0.4511(3) 0.3957(3) 0.0715(10) Uani 1 1 d . . .
O9W O 0.9473(6) 0.8051(4) 0.1218(11) 0.280(10) Uani 1 1 d . . .
O10W O 0.1717(5) 0.6510(4) 0.1248(6) 0.186(5) Uani 1 1 d . . .
O11W O 0.2601(5) 0.3353(6) -0.0357(6) 0.187(4) Uani 1 1 d . . .
O12W O 1.0000 1.0625(4) 0.5000 0.0837(17) Uiso 1 2 d S . .
O13W O 0.5745(8) 0.7819(6) 0.4392(11) 0.268(9) Uani 1 1 d . . .
O14W O 0.9530(4) 0.0054(7) -0.1110(6) 0.172(3) Uiso 1 1 d . . .
O15W O 1.0087(6) 0.3337(10) -0.3087(9) 0.229(6) Uiso 1 1 d . . .
O16W O 0.8184(5) 0.3767(9) 0.1942(8) 0.211(5) Uiso 1 1 d . . .
O17W O 0.5620(5) 1.1640(8) 0.1049(8) 0.208(5) Uiso 1 1 d . . .
O18W O 1.0000 1.214(2) 0.5000 0.332(15) Uiso 1 2 d S . .
N1 N 0.89587(14) 0.4938(3) 0.0530(2) 0.0529(9) Uani 1 1 d . . .
N2 N 0.97702(14) 0.2348(3) -0.1519(3) 0.0619(13) Uani 1 1 d . . .
N3 N 0.85476(14) 0.6508(3) 0.1923(2) 0.0503(9) Uani 1 1 d . . .
N4 N 0.77081(14) 0.9107(3) 0.3946(2) 0.0551(11) Uani 1 1 d . . .
N5 N 0.70106(13) 0.6013(3) 0.4180(2) 0.0531(9) Uani 1 1 d . . .
N6 N 0.95751(14) 0.6581(3) 0.6271(2) 0.0555(11) Uani 1 1 d . . .
N7 N 0.54511(14) 0.5408(3) 0.3319(2) 0.0559(10) Uani 1 1 d . . .
N8 N 0.28646(14) 0.4962(3) 0.1276(2) 0.0573(11) Uani 1 1 d . . .
C1 C 0.88918(19) 0.4142(3) 0.0543(3) 0.0557(11) Uani 1 1 d . . .
H1 H 0.8740 0.3939 0.0847 0.067 Uiso 1 1 calc R . .
C2 C 0.90334(19) 0.3626(3) 0.0140(3) 0.0522(11) Uani 1 1 d . . .
H2 H 0.8988 0.3074 0.0178 0.063 Uiso 1 1 calc R . .
C3 C 0.93742(19) 0.2548(4) -0.0710(3) 0.0596(13) Uani 1 1 d . . .
H3 H 0.9223 0.2335 -0.0409 0.071 Uiso 1 1 calc R . .
C4 C 0.9559(2) 0.2045(4) -0.1091(4) 0.0682(16) Uani 1 1 d . . .
H4 H 0.9537 0.1488 -0.1049 0.082 Uiso 1 1 calc R . .
C5 C 0.9799(2) 0.3128(5) -0.1610(4) 0.0733(17) Uani 1 1 d . . .
H5 H 0.9941 0.3324 -0.1929 0.088 Uiso 1 1 calc R . .
C6 C 0.9617(2) 0.3655(4) -0.1232(3) 0.0587(12) Uani 1 1 d . . .
H6 H 0.9636 0.4210 -0.1295 0.070 Uiso 1 1 calc R . .
C7 C 0.9306(2) 0.4724(3) -0.0327(3) 0.0545(12) Uani 1 1 d . . .
H7 H 0.9453 0.4949 -0.0630 0.065 Uiso 1 1 calc R . .
C8 C 0.9163(2) 0.5199(3) 0.0093(3) 0.0620(13) Uani 1 1 d . . .
H8 H 0.9212 0.5753 0.0075 0.074 Uiso 1 1 calc R . .
C9 C 0.92434(15) 0.3898(3) -0.0326(2) 0.0448(10) Uani 1 1 d . . .
C10 C 0.94103(15) 0.3368(3) -0.0768(2) 0.0441(10) Uani 1 1 d . . .
C11 C 1.0010(2) 0.1810(5) -0.1879(4) 0.078(2) Uani 1 1 d . . .
H11 H 0.9970 0.2033 -0.2366 0.093 Uiso 1 1 calc R . .
H12 H 0.9848 0.1284 -0.1968 0.093 Uiso 1 1 calc R . .
C12 C 1.05567(19) 0.1727(4) -0.1373(4) 0.0694(18) Uani 1 1 d . . .
C13 C 1.0706(2) 0.1209(4) -0.0770(4) 0.0729(17) Uani 1 1 d . . .
H13 H 1.0469 0.0917 -0.0666 0.088 Uiso 1 1 calc R . .
C14 C 1.1217(2) 0.1126(5) -0.0318(4) 0.0783(19) Uani 1 1 d . . .
H14 H 1.1319 0.0782 0.0100 0.094 Uiso 1 1 calc R . .
C15 C 1.15643(19) 0.1513(4) -0.0455(4) 0.0672(15) Uani 1 1 d . . .
C16 C 1.1408(2) 0.2046(4) -0.1082(4) 0.0705(16) Uani 1 1 d . . .
H16 H 1.1646 0.2332 -0.1192 0.085 Uiso 1 1 calc R . .
C17 C 1.0910(2) 0.2135(4) -0.1519(4) 0.0728(17) Uani 1 1 d . . .
H17 H 1.0806 0.2487 -0.1932 0.087 Uiso 1 1 calc R . .
C18 C 1.2112(2) 0.1368(5) 0.0003(4) 0.0709(18) Uani 1 1 d . . .
C19 C 0.8358(2) 0.6235(3) 0.2380(3) 0.0640(14) Uani 1 1 d . . .
H19 H 0.8334 0.5679 0.2425 0.077 Uiso 1 1 calc R . .
C20 C 0.8191(3) 0.6736(4) 0.2802(3) 0.0668(16) Uani 1 1 d . . .
H20 H 0.8045 0.6517 0.3108 0.080 Uiso 1 1 calc R . .
C21 C 0.7792(2) 0.7802(3) 0.3584(3) 0.0534(11) Uani 1 1 d . . .
H21 H 0.7729 0.7252 0.3592 0.064 Uiso 1 1 calc R . .
C22 C 0.7618(2) 0.8320(3) 0.3956(3) 0.0571(12) Uani 1 1 d . . .
H22 H 0.7435 0.8129 0.4220 0.069 Uiso 1 1 calc R . .
C23 C 0.79784(19) 0.9374(3) 0.3604(3) 0.0566(13) Uani 1 1 d . . .
H23 H 0.8050 0.9924 0.3621 0.068 Uiso 1 1 calc R . .
C24 C 0.81574(19) 0.8874(3) 0.3226(3) 0.0533(11) Uani 1 1 d . . .
H24 H 0.8350 0.9081 0.2983 0.064 Uiso 1 1 calc R . .
C25 C 0.8460(2) 0.7801(4) 0.2319(3) 0.0565(12) Uani 1 1 d . . .
H25 H 0.8517 0.8352 0.2302 0.068 Uiso 1 1 calc R . .
C26 C 0.8593(2) 0.7285(4) 0.1907(3) 0.0623(13) Uani 1 1 d . . .
H26 H 0.8729 0.7496 0.1585 0.075 Uiso 1 1 calc R . .
C27 C 0.82382(14) 0.7512(3) 0.2767(2) 0.0416(9) Uani 1 1 d . . .
C28 C 0.80611(15) 0.8075(3) 0.3196(2) 0.0425(9) Uani 1 1 d . . .
C29 C 0.74972(19) 0.9676(4) 0.4322(3) 0.0630(15) Uani 1 1 d . . .
H30 H 0.7681 1.0183 0.4417 0.076 Uiso 1 1 calc R . .
H29 H 0.7531 0.9457 0.4807 0.076 Uiso 1 1 calc R . .
C30 C 0.69442(19) 0.9817(4) 0.3814(3) 0.0596(14) Uani 1 1 d . . .
C31 C 0.6589(2) 0.9356(4) 0.3879(3) 0.0651(14) Uani 1 1 d . . .
H31 H 0.6684 0.8954 0.4250 0.078 Uiso 1 1 calc R . .
C32 C 0.6091(2) 0.9456(4) 0.3418(4) 0.0679(14) Uani 1 1 d . . .
H32 H 0.5845 0.9119 0.3454 0.082 Uiso 1 1 calc R . .
C33 C 0.59644(18) 1.0059(4) 0.2908(3) 0.0611(14) Uani 1 1 d . . .
C34 C 0.6314(2) 1.0525(4) 0.2836(3) 0.0668(15) Uani 1 1 d . . .
H34 H 0.6216 1.0926 0.2464 0.080 Uiso 1 1 calc R . .
C35 C 0.68156(19) 1.0427(4) 0.3298(3) 0.0622(14) Uani 1 1 d . . .
H35 H 0.7060 1.0766 0.3261 0.075 Uiso 1 1 calc R . .
C36 C 0.5405(2) 1.0198(5) 0.2417(4) 0.0753(18) Uani 1 1 d . . .
C37 C 0.73388(17) 0.5625(3) 0.4012(3) 0.0550(11) Uani 1 1 d . . .
H37 H 0.7219 0.5263 0.3605 0.066 Uiso 1 1 calc R . .
C38 C 0.78465(16) 0.5718(4) 0.4396(3) 0.0506(10) Uani 1 1 d . . .
H38 H 0.8067 0.5408 0.4267 0.061 Uiso 1 1 calc R . .
C39 C 0.89236(17) 0.5856(4) 0.5339(3) 0.0617(13) Uani 1 1 d . . .
H39 H 0.8820 0.5420 0.5004 0.074 Uiso 1 1 calc R . .
C40 C 0.94252(18) 0.6002(3) 0.5779(3) 0.0612(14) Uani 1 1 d . . .
H40 H 0.9667 0.5672 0.5721 0.073 Uiso 1 1 calc R . .
C41 C 0.9253(2) 0.7090(4) 0.6367(4) 0.0691(16) Uani 1 1 d . . .
H41 H 0.9365 0.7513 0.6715 0.083 Uiso 1 1 calc R . .
C42 C 0.8748(2) 0.6964(4) 0.5930(4) 0.0696(15) Uani 1 1 d . . .
H42 H 0.8514 0.7302 0.5998 0.083 Uiso 1 1 calc R . .
C43 C 0.76916(17) 0.6691(3) 0.5124(3) 0.0553(12) Uani 1 1 d . . .
H43 H 0.7801 0.7073 0.5513 0.066 Uiso 1 1 calc R . .
C44 C 0.71912(16) 0.6563(3) 0.4715(3) 0.0541(11) Uani 1 1 d . . .
H44 H 0.6963 0.6881 0.4818 0.065 Uiso 1 1 calc R . .
C45 C 0.80306(16) 0.6262(3) 0.4966(3) 0.0473(10) Uani 1 1 d . . .
C46 C 0.85781(18) 0.6379(3) 0.5413(3) 0.0526(11) Uani 1 1 d . . .
C47 C 1.01237(17) 0.6722(4) 0.6718(3) 0.0640(15) Uani 1 1 d . . .
H47 H 1.0306 0.6216 0.6783 0.077 Uiso 1 1 calc R . .
H48 H 1.0182 0.6926 0.7218 0.077 Uiso 1 1 calc R . .
C48 C 1.03155(15) 0.7311(3) 0.6323(3) 0.0496(11) Uani 1 1 d . . .
C49 C 1.05437(17) 0.7040(3) 0.5881(3) 0.0507(11) Uani 1 1 d . . .
H49 H 1.0576 0.6487 0.5826 0.061 Uiso 1 1 calc R . .
C50 C 1.07250(17) 0.7564(3) 0.5519(3) 0.0486(10) Uani 1 1 d . . .
H50 H 1.0888 0.7375 0.5224 0.058 Uiso 1 1 calc R . .
C51 C 1.06663(15) 0.8390(3) 0.5589(2) 0.0422(9) Uani 1 1 d . . .
C52 C 1.04328(18) 0.8637(3) 0.6028(3) 0.0518(11) Uani 1 1 d . . .
H52 H 1.0386 0.9187 0.6078 0.062 Uiso 1 1 calc R . .
C53 C 1.02664(19) 0.8099(4) 0.6397(3) 0.0575(12) Uani 1 1 d . . .
H53 H 1.0114 0.8284 0.6707 0.069 Uiso 1 1 calc R . .
C54 C 1.08704(18) 0.8955(3) 0.5191(3) 0.0514(11) Uani 1 1 d . . .
C55 C 0.5257(2) 0.4843(3) 0.2790(4) 0.0644(13) Uani 1 1 d . . .
H55 H 0.5476 0.4503 0.2687 0.077 Uiso 1 1 calc R . .
C56 C 0.4761(2) 0.4747(4) 0.2404(4) 0.0645(14) Uani 1 1 d . . .
H56 H 0.4643 0.4348 0.2031 0.077 Uiso 1 1 calc R . .
C57 C 0.3685(2) 0.4672(4) 0.1470(4) 0.0673(15) Uani 1 1 d . . .
H57 H 0.3906 0.4400 0.1312 0.081 Uiso 1 1 calc R . .
C58 C 0.31799(19) 0.4584(4) 0.1062(3) 0.0624(14) Uani 1 1 d . . .
H58 H 0.3057 0.4256 0.0632 0.075 Uiso 1 1 calc R . .
C59 C 0.30350(19) 0.5424(5) 0.1878(4) 0.0742(17) Uani 1 1 d . . .
H59 H 0.2809 0.5684 0.2031 0.089 Uiso 1 1 calc R . .
C60 C 0.35416(18) 0.5526(4) 0.2282(3) 0.0650(14) Uani 1 1 d . . .
H60 H 0.3660 0.5871 0.2700 0.078 Uiso 1 1 calc R . .
C61 C 0.46230(17) 0.5765(4) 0.3097(3) 0.0548(11) Uani 1 1 d . . .
H61 H 0.4410 0.6086 0.3232 0.066 Uiso 1 1 calc R . .
C62 C 0.51324(18) 0.5854(4) 0.3464(3) 0.0594(13) Uani 1 1 d . . .
H62 H 0.5260 0.6252 0.3837 0.071 Uiso 1 1 calc R . .
C63 C 0.44235(16) 0.5214(3) 0.2537(3) 0.0524(11) Uani 1 1 d . . .
C64 C 0.38748(17) 0.5132(3) 0.2084(3) 0.0537(12) Uani 1 1 d . . .
C65 C 0.23226(18) 0.4823(4) 0.0862(3) 0.0671(16) Uani 1 1 d . . .
H65 H 0.2250 0.4652 0.0346 0.080 Uiso 1 1 calc R . .
H66 H 0.2141 0.5322 0.0834 0.080 Uiso 1 1 calc R . .
C66 C 0.21458(15) 0.4191(3) 0.1245(3) 0.0481(11) Uani 1 1 d . . .
C67 C 0.21925(17) 0.3400(4) 0.1119(3) 0.0578(14) Uani 1 1 d . . .
H67 H 0.2339 0.3252 0.0791 0.069 Uiso 1 1 calc R . .
C68 C 0.20322(18) 0.2821(3) 0.1456(3) 0.0482(10) Uani 1 1 d . . .
H68 H 0.2070 0.2278 0.1366 0.058 Uiso 1 1 calc R . .
C69 C 0.18123(15) 0.3042(3) 0.1936(2) 0.0434(9) Uani 1 1 d . . .
C70 C 0.17644(15) 0.3824(3) 0.2067(3) 0.0455(9) Uani 1 1 d . . .
H70 H 0.1619 0.3969 0.2397 0.055 Uiso 1 1 calc R . .
C71 C 0.19289(17) 0.4422(3) 0.1717(3) 0.0527(11) Uani 1 1 d . . .
H71 H 0.1892 0.4967 0.1804 0.063 Uiso 1 1 calc R . .
C72 C 0.16334(16) 0.2420(3) 0.2338(3) 0.0464(10) Uani 1 1 d . . .

loop_
_atom_site_aniso_label
_atom_site_aniso_U_11
_atom_site_aniso_U_22
_atom_site_aniso_U_33
_atom_site_aniso_U_23
_atom_site_aniso_U_13
_atom_site_aniso_U_12
Co1 0.0330(3) 0.0648(4) 0.0405(3) -0.0093(2) 0.0127(2) 0.0088(2)
Co2 0.0324(3) 0.0577(3) 0.0468(3) 0.0112(2) 0.0132(2) -0.0085(2)
Cl1 0.158(2) 0.1112(17) 0.127(2) 0.0212(15) 0.0607(18) 0.0117(17)
Cl4 0.59(2) 0.274(9) 0.346(11) 0.143(9) 0.276(13) 0.100(12)
O1 0.043(2) 0.133(5) 0.092(3) 0.017(3) 0.022(2) 0.024(3)
O2 0.040(2) 0.143(5) 0.143(5) 0.047(4) 0.030(3) 0.016(3)
O3 0.044(2) 0.156(6) 0.128(5) 0.031(5) 0.021(3) 0.024(4)
O4 0.047(2) 0.124(5) 0.179(6) 0.036(4) 0.043(3) 0.020(3)
O5 0.100(3) 0.067(2) 0.091(3) 0.003(2) 0.068(3) -0.011(2)
O6 0.072(2) 0.046(2) 0.099(3) 0.0074(19) 0.051(2) -0.0131(17)
O7 0.095(3) 0.065(3) 0.105(3) 0.013(2) 0.072(3) 0.001(2)
O8 0.101(3) 0.066(2) 0.090(3) 0.008(2) 0.072(3) -0.006(2)
O1W 0.0512(19) 0.099(3) 0.056(2) 0.009(2) 0.0188(16) 0.016(2)
O2W 0.0390(16) 0.091(3) 0.068(2) -0.012(2) 0.0172(16) 0.0034(18)
O3W 0.0420(16) 0.094(3) 0.0526(19) 0.0003(18) 0.0152(15) 0.0139(18)
O4W 0.0427(17) 0.075(2) 0.071(2) -0.0186(19) 0.0198(16) 0.0042(17)
O5W 0.071(2) 0.089(3) 0.057(2) 0.0101(19) 0.0288(17) -0.028(2)
O6W 0.055(2) 0.068(2) 0.080(2) 0.0229(19) 0.0349(19) 0.0002(18)
O7W 0.062(2) 0.082(2) 0.0530(19) 0.0031(18) 0.0232(16) -0.019(2)
O8W 0.068(2) 0.070(2) 0.088(3) 0.020(2) 0.043(2) -0.001(2)
O9W 0.44(2) 0.086(4) 0.56(3) -0.122(9) 0.45(2) -0.119(8)
O10W 0.357(15) 0.085(4) 0.215(9) -0.013(5) 0.218(11) -0.013(7)
O11W 0.299(13) 0.131(6) 0.183(9) -0.038(6) 0.153(10) -0.043(8)
O13W 0.48(3) 0.115(6) 0.40(2) -0.045(10) 0.37(2) -0.038(11)
N1 0.0420(19) 0.070(3) 0.049(2) -0.0071(18) 0.0208(16) 0.0117(18)
N2 0.0287(17) 0.080(3) 0.062(3) -0.028(2) 0.0039(17) 0.0167(19)
N3 0.047(2) 0.057(2) 0.049(2) -0.0139(17) 0.0230(17) 0.0033(17)
N4 0.0361(18) 0.078(3) 0.043(2) -0.0190(19) 0.0078(16) 0.0094(19)
N5 0.0333(17) 0.060(2) 0.063(2) 0.0137(18) 0.0168(17) -0.0042(16)
N6 0.0380(18) 0.073(3) 0.047(2) 0.020(2) 0.0089(16) -0.0129(19)
N7 0.0375(18) 0.067(3) 0.057(2) 0.0128(19) 0.0133(17) -0.0093(18)
N8 0.0331(18) 0.074(3) 0.060(2) 0.020(2) 0.0143(17) -0.0136(18)
C1 0.052(3) 0.065(3) 0.059(3) 0.000(2) 0.033(2) 0.005(2)
C2 0.049(2) 0.054(3) 0.052(3) 0.004(2) 0.020(2) 0.003(2)
C3 0.045(2) 0.062(3) 0.070(3) -0.013(3) 0.022(2) 0.000(2)
C4 0.045(3) 0.067(3) 0.078(4) -0.014(3) 0.012(3) 0.014(3)
C5 0.058(3) 0.100(5) 0.065(3) -0.016(3) 0.029(3) 0.014(3)
C6 0.054(3) 0.065(3) 0.063(3) -0.003(2) 0.030(2) 0.007(2)
C7 0.057(3) 0.055(3) 0.061(3) -0.002(2) 0.034(2) -0.002(2)
C8 0.075(3) 0.057(3) 0.065(3) -0.006(2) 0.039(3) 0.002(3)
C9 0.0285(18) 0.061(3) 0.039(2) 0.0004(19) 0.0083(16) 0.0123(18)
C10 0.0271(17) 0.060(3) 0.037(2) -0.0041(18) 0.0048(15) 0.0083(18)
C11 0.046(3) 0.101(5) 0.071(4) -0.048(3) 0.009(2) 0.012(3)
C12 0.042(3) 0.083(4) 0.071(4) -0.039(3) 0.013(2) 0.018(3)
C13 0.047(3) 0.082(4) 0.088(4) -0.023(3) 0.027(3) 0.013(3)
C14 0.043(3) 0.099(5) 0.090(4) -0.021(4) 0.024(3) 0.016(3)
C15 0.044(2) 0.076(4) 0.074(4) -0.023(3) 0.016(2) 0.016(3)
C16 0.057(3) 0.074(4) 0.078(4) -0.011(3) 0.026(3) 0.014(3)
C17 0.058(3) 0.078(4) 0.068(4) -0.014(3) 0.011(3) 0.017(3)
C18 0.041(3) 0.095(5) 0.067(4) -0.021(3) 0.013(2) 0.022(3)
C19 0.089(4) 0.054(3) 0.067(3) -0.009(2) 0.051(3) 0.008(3)
C20 0.097(4) 0.063(3) 0.065(3) -0.014(3) 0.058(3) -0.004(3)
C21 0.062(3) 0.052(3) 0.054(3) 0.001(2) 0.032(2) 0.011(2)
C22 0.072(3) 0.053(3) 0.057(3) 0.001(2) 0.037(3) 0.012(2)
C23 0.044(2) 0.045(2) 0.075(3) -0.019(2) 0.020(2) 0.001(2)
C24 0.047(2) 0.053(3) 0.064(3) 0.002(2) 0.027(2) 0.006(2)
C25 0.063(3) 0.062(3) 0.056(3) 0.003(2) 0.036(2) 0.007(2)
C26 0.062(3) 0.075(4) 0.067(3) -0.004(3) 0.044(3) 0.005(3)
C27 0.0308(18) 0.053(3) 0.035(2) -0.0036(17) 0.0074(16) 0.0080(17)
C28 0.0311(18) 0.055(3) 0.035(2) -0.0018(18) 0.0070(16) 0.0109(18)
C29 0.047(3) 0.081(4) 0.051(3) -0.020(2) 0.010(2) 0.023(3)
C30 0.041(2) 0.076(3) 0.053(3) -0.020(2) 0.011(2) 0.016(2)
C31 0.063(3) 0.067(3) 0.068(3) -0.004(3) 0.029(3) 0.019(3)
C32 0.058(3) 0.073(4) 0.076(4) -0.006(3) 0.031(3) 0.011(3)
C33 0.041(2) 0.078(4) 0.064(3) -0.026(3) 0.021(2) 0.007(2)
C34 0.055(3) 0.076(4) 0.065(3) -0.014(3) 0.020(2) 0.011(3)
C35 0.044(2) 0.075(3) 0.066(3) -0.007(3) 0.021(2) 0.020(2)
C36 0.050(3) 0.093(5) 0.081(4) -0.009(4) 0.025(3) 0.018(3)
C37 0.042(2) 0.059(3) 0.062(3) -0.001(2) 0.020(2) -0.013(2)
C38 0.040(2) 0.054(2) 0.057(3) 0.001(2) 0.0191(19) -0.010(2)
C39 0.038(2) 0.059(3) 0.081(4) 0.005(3) 0.017(2) -0.008(2)
C40 0.042(2) 0.055(3) 0.080(4) 0.020(3) 0.019(2) -0.001(2)
C41 0.042(3) 0.091(4) 0.073(4) -0.002(3) 0.023(2) -0.018(3)
C42 0.040(3) 0.084(4) 0.083(4) -0.005(3) 0.024(3) -0.012(3)
C43 0.038(2) 0.061(3) 0.062(3) 0.005(2) 0.015(2) -0.006(2)
C44 0.035(2) 0.057(3) 0.065(3) 0.005(2) 0.016(2) -0.004(2)
C45 0.037(2) 0.049(2) 0.051(2) 0.0160(19) 0.0131(18) -0.0087(18)
C46 0.040(2) 0.062(3) 0.054(3) 0.012(2) 0.018(2) -0.010(2)
C47 0.035(2) 0.089(4) 0.058(3) 0.026(3) 0.009(2) -0.012(2)
C48 0.0271(18) 0.060(3) 0.051(3) 0.013(2) 0.0056(17) -0.0143(19)
C49 0.039(2) 0.049(3) 0.058(3) -0.001(2) 0.0137(19) -0.0127(19)
C50 0.045(2) 0.055(3) 0.048(2) -0.0017(19) 0.022(2) -0.011(2)
C51 0.0337(19) 0.049(2) 0.040(2) 0.0030(18) 0.0113(16) -0.0038(17)
C52 0.045(2) 0.059(3) 0.056(3) 0.005(2) 0.026(2) -0.005(2)
C53 0.047(2) 0.079(4) 0.053(3) 0.003(2) 0.027(2) -0.001(2)
C54 0.043(2) 0.058(3) 0.054(3) 0.004(2) 0.022(2) -0.006(2)
C55 0.049(3) 0.058(3) 0.086(4) 0.005(3) 0.029(3) -0.005(2)
C56 0.051(3) 0.054(3) 0.079(4) 0.000(3) 0.017(3) -0.014(2)
C57 0.044(3) 0.092(4) 0.068(3) 0.003(3) 0.024(3) -0.014(3)
C58 0.046(3) 0.082(4) 0.053(3) 0.002(3) 0.015(2) -0.016(3)
C59 0.034(2) 0.109(5) 0.076(4) -0.001(3) 0.019(2) -0.009(3)
C60 0.037(2) 0.083(4) 0.067(3) -0.002(3) 0.014(2) -0.016(2)
C61 0.039(2) 0.074(3) 0.053(2) 0.004(3) 0.0206(19) -0.007(3)
C62 0.045(2) 0.086(4) 0.044(2) 0.002(2) 0.0154(19) -0.016(3)
C63 0.034(2) 0.066(3) 0.052(3) 0.010(2) 0.0130(19) -0.012(2)
C64 0.040(2) 0.060(3) 0.056(3) 0.014(2) 0.015(2) -0.018(2)
C65 0.037(2) 0.094(4) 0.057(3) 0.029(3) 0.006(2) -0.021(3)
C66 0.0273(18) 0.065(3) 0.039(2) 0.016(2) 0.0011(16) -0.0101(19)
C67 0.039(2) 0.093(4) 0.041(2) 0.012(2) 0.0164(19) -0.013(2)
C68 0.046(2) 0.051(2) 0.051(3) -0.0070(19) 0.024(2) -0.005(2)
C69 0.0298(18) 0.059(3) 0.040(2) 0.0016(19) 0.0129(16) -0.0087(18)
C70 0.0339(19) 0.052(2) 0.047(2) 0.0021(19) 0.0132(17) -0.0060(18)
C71 0.037(2) 0.062(3) 0.052(3) 0.006(2) 0.0120(19) -0.003(2)
C72 0.040(2) 0.055(3) 0.044(2) 0.0021(19) 0.0171(18) -0.008(2)

loop_
_atom_type_symbol
_atom_type_description
_atom_type_scat_dispersion_real
_atom_type_scat_dispersion_imag
_atom_type_scat_source
C C 0.0033 0.0016 'International Tables Vol C Tables 4.2.6.8 and 6.1.1.4'
H H 0.0000 0.0000 'International Tables Vol C Tables 4.2.6.8 and 6.1.1.4'
Cl Cl 0.1484 0.1585 'International Tables Vol C Tables 4.2.6.8 and 6.1.1.4'
Co Co 0.3494 0.9721 'International Tables Vol C Tables 4.2.6.8 and 6.1.1.4'
N N 0.0061 0.0033 'International Tables Vol C Tables 4.2.6.8 and 6.1.1.4'
O O 0.0106 0.0060 'International Tables Vol C Tables 4.2.6.8 and 6.1.1.4'

loop_
_geom_angle_atom_site_label_1
_geom_angle_atom_site_label_2
_geom_angle_atom_site_label_3
_geom_angle
_geom_angle_site_symmetry_1
_geom_angle_site_symmetry_3
_geom_angle_publ_flag
O1W Co1 O3W 178.76(17) . . ?
O1W Co1 O2W 90.51(17) . . ?
O3W Co1 O2W 89.03(17) . . ?
O1W Co1 O4W 90.71(18) . . ?
O3W Co1 O4W 89.72(16) . . ?
O2W Co1 O4W 178.08(17) . . ?
O1W Co1 N3 92.29(16) . . ?
O3W Co1 N3 88.88(16) . . ?
O2W Co1 N3 93.00(17) . . ?
O4W Co1 N3 88.44(15) . . ?
O1W Co1 N1 87.27(17) . . ?
O3W Co1 N1 91.56(16) . . ?
O2W Co1 N1 87.55(16) . . ?
O4W Co1 N1 91.03(16) . . ?
N3 Co1 N1 179.3(2) . . ?
O6W Co2 O7W 92.17(18) . . ?
O6W Co2 O8W 178.78(19) . . ?
O7W Co2 O8W 87.91(18) . . ?
O6W Co2 O5W 87.37(18) . . ?
O7W Co2 O5W 179.5(2) . . ?
O8W Co2 O5W 92.55(19) . . ?
O6W Co2 N5 89.62(16) . . ?
O7W Co2 N5 92.09(16) . . ?
O8W Co2 N5 91.59(17) . . ?
O5W Co2 N5 88.19(16) . . ?
O6W Co2 N7 90.44(16) . . ?
O7W Co2 N7 87.29(16) . . ?
O8W Co2 N7 88.35(18) . . ?
O5W Co2 N7 92.43(16) . . ?
N5 Co2 N7 179.38(18) . . ?
C8 N1 C1 117.0(4) . . ?
C8 N1 Co1 122.0(4) . . ?
C1 N1 Co1 121.0(3) . . ?
C5 N2 C4 122.2(5) . . ?
C5 N2 C11 117.6(6) . . ?
C4 N2 C11 120.0(6) . . ?
C26 N3 C19 115.9(4) . . ?
C26 N3 Co1 122.0(3) . . ?
C19 N3 Co1 122.1(3) . . ?
C23 N4 C22 120.4(4) . . ?
C23 N4 C29 119.8(5) . . ?
C22 N4 C29 119.8(5) . . ?
C37 N5 C44 116.5(4) . . ?
C37 N5 Co2 123.8(3) . . ?
C44 N5 Co2 119.2(3) . . ?
C40 N6 C41 122.1(4) . . ?
C40 N6 C47 119.8(5) . . ?
C41 N6 C47 117.9(5) . . ?
C62 N7 C55 117.0(4) . . ?
C62 N7 Co2 121.4(4) . . ?
C55 N7 Co2 120.6(4) . . ?
C59 N8 C58 120.3(4) . . ?
C59 N8 C65 120.4(5) . . ?
C58 N8 C65 119.2(5) . . ?
C2 C1 N1 122.7(5) . . ?
C2 C1 H1 118.7 . . ?
N1 C1 H1 118.7 . . ?
C1 C2 C9 120.6(5) . . ?
C1 C2 H2 119.7 . . ?
C9 C2 H2 119.7 . . ?
C4 C3 C10 120.0(6) . . ?
C4 C3 H3 120.0 . . ?
C10 C3 H3 120.0 . . ?
N2 C4 C3 119.8(6) . . ?
N2 C4 H4 120.1 . . ?
C3 C4 H4 120.1 . . ?
N2 C5 C6 119.6(6) . . ?
N2 C5 H5 120.2 . . ?
C6 C5 H5 120.2 . . ?
C10 C6 C5 120.0(6) . . ?
C10 C6 H6 120.0 . . ?
C5 C6 H6 120.0 . . ?
C8 C7 C9 121.0(5) . . ?
C8 C7 H7 119.5 . . ?
C9 C7 H7 119.5 . . ?
N1 C8 C7 123.5(5) . . ?
N1 C8 H8 118.2 . . ?
C7 C8 H8 118.2 . . ?
C2 C9 C7 115.2(5) . . ?
C2 C9 C10 123.0(5) . . ?
C7 C9 C10 121.7(4) . . ?
C6 C10 C3 118.2(5) . . ?
C6 C10 C9 121.9(5) . . ?
C3 C10 C9 119.9(5) . . ?
N2 C11 C12 109.3(4) . . ?
N2 C11 H11 109.8 . . ?
C12 C11 H11 109.8 . . ?
N2 C11 H12 109.8 . . ?
C12 C11 H12 109.8 . . ?
H11 C11 H12 108.3 . . ?
C17 C12 C13 119.5(5) . . ?
C17 C12 C11 120.8(7) . . ?
C13 C12 C11 119.7(7) . . ?
C12 C13 C14 118.7(7) . . ?
C12 C13 H13 120.6 . . ?
C14 C13 H13 120.6 . . ?
C15 C14 C13 122.5(8) . . ?
C15 C14 H14 118.7 . . ?
C13 C14 H14 118.7 . . ?
C14 C15 C16 118.6(6) . . ?
C14 C15 C18 121.6(7) . . ?
C16 C15 C18 119.7(6) . . ?
C17 C16 C15 119.0(7) . . ?
C17 C16 H16 120.5 . . ?
C15 C16 H16 120.5 . . ?
C16 C17 C12 121.7(7) . . ?
C16 C17 H17 119.2 . . ?
C12 C17 H17 119.2 . . ?
O1 C18 O2 125.5(5) . . ?
O1 C18 C15 117.9(7) . . ?
O2 C18 C15 116.6(7) . . ?
N3 C19 C20 122.9(5) . . ?
N3 C19 H19 118.6 . . ?
C20 C19 H19 118.6 . . ?
C27 C20 C19 119.5(5) . . ?
C27 C20 H20 120.3 . . ?
C19 C20 H20 120.3 . . ?
C22 C21 C28 120.6(5) . . ?
C22 C21 H21 119.7 . . ?
C28 C21 H21 119.7 . . ?
N4 C22 C21 119.8(5) . . ?
N4 C22 H22 120.1 . . ?
C21 C22 H22 120.1 . . ?
N4 C23 C24 121.3(5) . . ?
N4 C23 H23 119.3 . . ?
C24 C23 H23 119.3 . . ?
C23 C24 C28 120.6(5) . . ?
C23 C24 H24 119.7 . . ?
C28 C24 H24 119.7 . . ?
C26 C25 C27 119.0(5) . . ?
C26 C25 H25 120.5 . . ?
C27 C25 H25 120.5 . . ?
N3 C26 C25 124.5(5) . . ?
N3 C26 H26 117.7 . . ?
C25 C26 H26 117.7 . . ?
C20 C27 C25 118.0(4) . . ?
C20 C27 C28 121.9(4) . . ?
C25 C27 C28 120.1(5) . . ?
C24 C28 C21 117.2(4) . . ?
C24 C28 C27 122.1(4) . . ?
C21 C28 C27 120.8(4) . . ?
N4 C29 C30 109.0(4) . . ?
N4 C29 H30 109.9 . . ?
C30 C29 H30 109.9 . . ?
N4 C29 H29 109.9 . . ?
C30 C29 H29 109.9 . . ?
H30 C29 H29 108.3 . . ?
C31 C30 C35 120.6(5) . . ?
C31 C30 C29 120.3(6) . . ?
C35 C30 C29 119.1(6) . . ?
C30 C31 C32 121.6(6) . . ?
C30 C31 H31 119.2 . . ?
C32 C31 H31 119.2 . . ?
C33 C32 C31 117.7(6) . . ?
C33 C32 H32 121.1 . . ?
C31 C32 H32 121.1 . . ?
C34 C33 C32 121.4(5) . . ?
C34 C33 C36 120.9(6) . . ?
C32 C33 C36 117.7(6) . . ?
C33 C34 C35 121.1(6) . . ?
C33 C34 H34 119.5 . . ?
C35 C34 H34 119.5 . . ?
C30 C35 C34 117.5(6) . . ?
C30 C35 H35 121.2 . . ?
C34 C35 H35 121.2 . . ?
O4 C36 O3 124.0(7) . . ?
O4 C36 C33 119.2(7) . . ?
O3 C36 C33 116.7(6) . . ?
N5 C37 C38 123.4(5) . . ?
N5 C37 H37 118.3 . . ?
C38 C37 H37 118.3 . . ?
C45 C38 C37 119.7(5) . . ?
C45 C38 H38 120.2 . . ?
C37 C38 H38 120.2 . . ?
C40 C39 C46 117.3(6) . . ?
C40 C39 H39 121.4 . . ?
C46 C39 H39 121.4 . . ?
N6 C40 C39 122.3(5) . . ?
N6 C40 H40 118.9 . . ?
C39 C40 H40 118.9 . . ?
N6 C41 C42 116.9(6) . . ?
N6 C41 H41 121.5 . . ?
C42 C41 H41 121.5 . . ?
C46 C42 C41 122.9(6) . . ?
C46 C42 H42 118.6 . . ?
C41 C42 H42 118.6 . . ?
C45 C43 C44 119.6(5) . . ?
C45 C43 H43 120.2 . . ?
C44 C43 H43 120.2 . . ?
N5 C44 C43 123.4(5) . . ?
N5 C44 H44 118.3 . . ?
C43 C44 H44 118.3 . . ?
C43 C45 C38 117.2(4) . . ?
C43 C45 C46 120.7(5) . . ?
C38 C45 C46 122.1(5) . . ?
C42 C46 C39 118.4(5) . . ?
C42 C46 C45 120.6(5) . . ?
C39 C46 C45 120.8(5) . . ?
N6 C47 C48 110.3(4) . . ?
N6 C47 H47 109.6 . . ?
C48 C47 H47 109.6 . . ?
N6 C47 H48 109.6 . . ?
C48 C47 H48 109.6 . . ?
H47 C47 H48 108.1 . . ?
C53 C48 C49 119.7(4) . . ?
C53 C48 C47 120.9(5) . . ?
C49 C48 C47 119.5(5) . . ?
C50 C49 C48 120.7(5) . . ?
C50 C49 H49 119.7 . . ?
C48 C49 H49 119.7 . . ?
C49 C50 C51 119.4(5) . . ?
C49 C50 H50 120.3 . . ?
C51 C50 H50 120.3 . . ?
C52 C51 C50 118.3(4) . . ?
C52 C51 C54 123.2(5) . . ?
C50 C51 C54 118.5(4) . . ?
C53 C52 C51 120.9(5) . . ?
C53 C52 H52 119.5 . . ?
C51 C52 H52 119.5 . . ?
C48 C53 C52 121.1(5) . . ?
C48 C53 H53 119.5 . . ?
C52 C53 H53 119.5 . . ?
O5 C54 O6 125.0(5) . . ?
O5 C54 C51 118.5(5) . . ?
O6 C54 C51 116.6(4) . . ?
N7 C55 C56 122.2(6) . . ?
N7 C55 H55 118.9 . . ?
C56 C55 H55 118.9 . . ?
C55 C56 C63 121.7(6) . . ?
C55 C56 H56 119.1 . . ?
C63 C56 H56 119.1 . . ?
C64 C57 C58 122.0(6) . . ?
C64 C57 H57 119.0 . . ?
C58 C57 H57 119.0 . . ?
N8 C58 C57 119.7(6) . . ?
N8 C58 H58 120.1 . . ?
C57 C58 H58 120.1 . . ?
N8 C59 C60 120.3(6) . . ?
N8 C59 H59 119.9 . . ?
C60 C59 H59 119.9 . . ?
C64 C60 C59 120.7(6) . . ?
C64 C60 H60 119.7 . . ?
C59 C60 H60 119.7 . . ?
C63 C61 C62 120.3(5) . . ?
C63 C61 H61 119.8 . . ?
C62 C61 H61 119.8 . . ?
N7 C62 C61 122.9(5) . . ?
N7 C62 H62 118.6 . . ?
C61 C62 H62 118.6 . . ?
C61 C63 C56 115.8(4) . . ?
C61 C63 C64 122.5(5) . . ?
C56 C63 C64 121.7(5) . . ?
C57 C64 C60 116.9(5) . . ?
C57 C64 C63 122.1(5) . . ?
C60 C64 C63 121.0(5) . . ?
N8 C65 C66 110.7(4) . . ?
N8 C65 H65 109.5 . . ?
C66 C65 H65 109.5 . . ?
N8 C65 H66 109.5 . . ?
C66 C65 H66 109.5 . . ?
H65 C65 H66 108.1 . . ?
C67 C66 C71 120.2(4) . . ?
C67 C66 C65 120.6(5) . . ?
C71 C66 C65 119.1(5) . . ?
C68 C67 C66 121.6(5) . . ?
C68 C67 H67 119.2 . . ?
C66 C67 H67 119.2 . . ?
C67 C68 C69 119.1(5) . . ?
C67 C68 H68 120.4 . . ?
C69 C68 H68 120.4 . . ?
C70 C69 C68 119.9(4) . . ?
C70 C69 C72 118.6(4) . . ?
C68 C69 C72 121.4(4) . . ?
C69 C70 C71 121.0(5) . . ?
C69 C70 H70 119.5 . . ?
C71 C70 H70 119.5 . . ?
C66 C71 C70 118.2(5) . . ?
C66 C71 H71 120.9 . . ?
C70 C71 H71 120.9 . . ?
O7 C72 O8 125.9(5) . . ?
O7 C72 C69 117.9(4) . . ?
O8 C72 C69 116.2(5) . . ?

loop_
_geom_bond_atom_site_label_1
_geom_bond_atom_site_label_2
_geom_bond_distance
_geom_bond_site_symmetry_2
_geom_bond_publ_flag
Co1 O1W 2.071(4) . ?
Co1 O3W 2.080(4) . ?
Co1 O2W 2.083(4) . ?
Co1 O4W 2.095(4) . ?
Co1 N3 2.153(4) . ?
Co1 N1 2.186(4) . ?
Co2 O6W 2.068(4) . ?
Co2 O7W 2.078(4) . ?
Co2 O8W 2.086(5) . ?
Co2 O5W 2.097(4) . ?
Co2 N5 2.162(4) . ?
Co2 N7 2.167(4) . ?
O1 C18 1.226(9) . ?
O2 C18 1.272(9) . ?
O3 C36 1.269(11) . ?
O4 C36 1.197(9) . ?
O5 C54 1.248(7) . ?
O6 C54 1.268(7) . ?
O7 C72 1.217(7) . ?
O8 C72 1.234(6) . ?
N1 C8 1.317(7) . ?
N1 C1 1.362(7) . ?
N2 C5 1.337(10) . ?
N2 C4 1.341(9) . ?
N2 C11 1.501(6) . ?
N3 C26 1.321(7) . ?
N3 C19 1.325(7) . ?
N4 C23 1.322(8) . ?
N4 C22 1.357(8) . ?
N4 C29 1.500(6) . ?
N5 C37 1.324(7) . ?
N5 C44 1.338(7) . ?
N6 C40 1.318(8) . ?
N6 C41 1.355(8) . ?
N6 C47 1.511(6) . ?
N7 C62 1.329(7) . ?
N7 C55 1.351(8) . ?
N8 C59 1.331(8) . ?
N8 C58 1.335(8) . ?
N8 C65 1.486(6) . ?
C1 C2 1.357(7) . ?
C1 H1 0.9500 . ?
C2 C9 1.385(7) . ?
C2 H2 0.9500 . ?
C3 C4 1.390(8) . ?
C3 C10 1.398(8) . ?
C3 H3 0.9500 . ?
C4 H4 0.9500 . ?
C5 C6 1.405(8) . ?
C5 H5 0.9500 . ?
C6 C10 1.381(7) . ?
C6 H6 0.9500 . ?
C7 C8 1.341(7) . ?
C7 C9 1.408(8) . ?
C7 H7 0.9500 . ?
C8 H8 0.9500 . ?
C9 C10 1.470(6) . ?
C11 C12 1.515(7) . ?
C11 H11 0.9900 . ?
C11 H12 0.9900 . ?
C12 C17 1.380(10) . ?
C12 C13 1.391(10) . ?
C13 C14 1.408(8) . ?
C13 H13 0.9500 . ?
C14 C15 1.337(10) . ?
C14 H14 0.9500 . ?
C15 C16 1.441(10) . ?
C15 C18 1.514(7) . ?
C16 C17 1.372(9) . ?
C16 H16 0.9500 . ?
C17 H17 0.9500 . ?
C19 C20 1.412(7) . ?
C19 H19 0.9500 . ?
C20 C27 1.323(8) . ?
C20 H20 0.9500 . ?
C21 C22 1.373(7) . ?
C21 C28 1.392(7) . ?
C21 H21 0.9500 . ?
C22 H22 0.9500 . ?
C23 C24 1.369(7) . ?
C23 H23 0.9500 . ?
C24 C28 1.376(7) . ?
C24 H24 0.9500 . ?
C25 C26 1.357(8) . ?
C25 C27 1.388(7) . ?
C25 H25 0.9500 . ?
C26 H26 0.9500 . ?
C27 C28 1.504(6) . ?
C29 C30 1.543(7) . ?
C29 H30 0.9900 . ?
C29 H29 0.9900 . ?
C30 C31 1.358(9) . ?
C30 C35 1.385(9) . ?
C31 C32 1.385(9) . ?
C31 H31 0.9500 . ?
C32 C33 1.370(9) . ?
C32 H32 0.9500 . ?
C33 C34 1.355(9) . ?
C33 C36 1.551(8) . ?
C34 C35 1.392(8) . ?
C34 H34 0.9500 . ?
C35 H35 0.9500 . ?
C37 C38 1.383(6) . ?
C37 H37 0.9500 . ?
C38 C45 1.376(8) . ?
C38 H38 0.9500 . ?
C39 C40 1.396(7) . ?
C39 C46 1.404(8) . ?
C39 H39 0.9500 . ?
C40 H40 0.9500 . ?
C41 C42 1.396(8) . ?
C41 H41 0.9500 . ?
C42 C46 1.358(9) . ?
C42 H42 0.9500 . ?
C43 C45 1.374(8) . ?
C43 C44 1.378(7) . ?
C43 H43 0.9500 . ?
C44 H44 0.9500 . ?
C45 C46 1.502(6) . ?
C47 C48 1.511(7) . ?
C47 H47 0.9900 . ?
C47 H48 0.9900 . ?
C48 C53 1.354(9) . ?
C48 C49 1.384(8) . ?
C49 C50 1.378(7) . ?
C49 H49 0.9500 . ?
C50 C51 1.421(7) . ?
C50 H50 0.9500 . ?
C51 C52 1.377(7) . ?
C51 C54 1.512(6) . ?
C52 C53 1.376(7) . ?
C52 H52 0.9500 . ?
C53 H53 0.9500 . ?
C55 C56 1.353(8) . ?
C55 H55 0.9500 . ?
C56 C63 1.382(8) . ?
C56 H56 0.9500 . ?
C57 C64 1.350(9) . ?
C57 C58 1.380(8) . ?
C57 H57 0.9500 . ?
C58 H58 0.9500 . ?
C59 C60 1.387(7) . ?
C59 H59 0.9500 . ?
C60 C64 1.373(8) . ?
C60 H60 0.9500 . ?
C61 C63 1.375(8) . ?
C61 C62 1.384(7) . ?
C61 H61 0.9500 . ?
C62 H62 0.9500 . ?
C63 C64 1.501(6) . ?
C65 C66 1.521(7) . ?
C65 H65 0.9900 . ?
C65 H66 0.9900 . ?
C66 C67 1.377(9) . ?
C66 C71 1.387(7) . ?
C67 C68 1.374(7) . ?
C67 H67 0.9500 . ?
C68 C69 1.403(6) . ?
C68 H68 0.9500 . ?
C69 C70 1.365(7) . ?
C69 C72 1.536(6) . ?
C70 C71 1.419(7) . ?
C70 H70 0.9500 . ?
C71 H71 0.9500 . ?
